data_4518766
loop_
_publ_author_name
'Zou, Chuncheng'
'Yang, Lei'
'Zhang, Lei'
'Liu, Chengyu'
'Ma, Yueyue'
'Song, Gonghua'
'Liu, Zhen'
'Cheng, Ruihua'
'Ye, Jinxing'

_publ_section_title
;
 Enantioselective Vinylogous Conia-Ene Reaction Catalyzed by a
 Disilver(I)/Bisdiamine Complex
;
_journal_name_full 'ACS Catalysis'
_journal_page_first 6865
_journal_page_last 6871
_journal_paper_doi 10.1021/acscatal.1c01033
_journal_year 2021
_chemical_absolute_configuration ad
_chemical_formula_sum 'C21 H20 O'
_chemical_formula_weight 288.37
_space_group_crystal_system triclinic
_space_group_IT_number 1
_space_group_name_Hall 'P 1'
_space_group_name_H-M_alt 'P 1'
_atom_sites_solution_hydrogens mixed
_audit_creation_method SHELXL-2013
_cell_angle_alpha 89.3540(10)
_cell_angle_beta 84.9290(10)
_cell_angle_gamma 87.9120(10)
_cell_formula_units_Z 2
_cell_length_a 6.9069(2)
_cell_length_b 7.5708(2)
_cell_length_c 15.0339(4)
_cell_measurement_reflns_used 9443
_cell_measurement_temperature 293(2)
_cell_measurement_theta_max 139.989
_cell_measurement_theta_min 5.902
_cell_volume 782.51(4)
_computing_cell_refinement 'Bruker SAINT'
_computing_data_collection 'Bruker APEX2'
_computing_data_reduction 'Bruker SAINT'
_computing_molecular_graphics 'Bruker SHELXTL'
_computing_publication_material 'Bruker SHELXTL'
_computing_structure_refinement 'SHELXL-2013 (Sheldrick, 2013)'
_computing_structure_solution 'SHELXS-97 (Sheldrick 2008)'
_diffrn_ambient_temperature 293(2)
_diffrn_measured_fraction_theta_full 0.975
_diffrn_measured_fraction_theta_max 0.980
_diffrn_measurement_device_type 'Bruker APEX-II CCD'
_diffrn_measurement_method '\f and \w scans'
_diffrn_radiation_type CuK\a
_diffrn_radiation_wavelength 1.54178
_diffrn_reflns_av_R_equivalents 0.0564
_diffrn_reflns_av_unetI/netI 0.0473
_diffrn_reflns_Laue_measured_fraction_full 0.975
_diffrn_reflns_Laue_measured_fraction_max 0.980
_diffrn_reflns_limit_h_max 8
_diffrn_reflns_limit_h_min -8
_diffrn_reflns_limit_k_max 9
_diffrn_reflns_limit_k_min -9
_diffrn_reflns_limit_l_max 18
_diffrn_reflns_limit_l_min -18
_diffrn_reflns_number 25691
_diffrn_reflns_point_group_measured_fraction_full 0.938
_diffrn_reflns_point_group_measured_fraction_max 0.942
_diffrn_reflns_theta_full 67.679
_diffrn_reflns_theta_max 67.500
_diffrn_reflns_theta_min 2.951
_exptl_absorpt_coefficient_mu 0.564
_exptl_absorpt_correction_T_max 0.7533
_exptl_absorpt_correction_T_min 0.3806
_exptl_absorpt_correction_type multi-scan
_exptl_absorpt_process_details sadabs
_exptl_crystal_colour colorless
_exptl_crystal_density_diffrn 1.224
_exptl_crystal_description prismatic
_exptl_crystal_F_000 308
_exptl_crystal_size_max 0.200
_exptl_crystal_size_mid 0.170
_exptl_crystal_size_min 0.130
_refine_diff_density_max 0.120
_refine_diff_density_min -0.108
_refine_diff_density_rms 0.025
_refine_ls_abs_structure_details
; 
 Flack x determined using 2288 quotients [(I+)-(I-)]/[(I+)+(I-)] 
 (Parsons and Flack (2004), Acta Cryst. A60, s61). 
;
_refine_ls_abs_structure_Flack 0.05(17)
_refine_ls_extinction_coef 0.040(8)
_refine_ls_extinction_expression Fc^*^=kFc[1+0.001xFc^2^\l^3^/sin(2\q)]^-1/4^
_refine_ls_extinction_method SHELXL
_refine_ls_goodness_of_fit_ref 1.053
_refine_ls_hydrogen_treatment mixed
_refine_ls_matrix_type full
_refine_ls_number_parameters 414
_refine_ls_number_reflns 5319
_refine_ls_number_restraints 3
_refine_ls_restrained_S_all 1.053
_refine_ls_R_factor_all 0.0410
_refine_ls_R_factor_gt 0.0388
_refine_ls_shift/su_max 0.001
_refine_ls_shift/su_mean 0.000
_refine_ls_structure_factor_coef Fsqd
_refine_ls_weighting_details 'w=1/[\s^2^(Fo^2^)+(0.0616P)^2^+0.0465P] where P=(Fo^2^+2Fc^2^)/3'
_refine_ls_weighting_scheme calc
_refine_ls_wR_factor_gt 0.1030
_refine_ls_wR_factor_ref 0.1058
_reflns_Friedel_coverage 0.923
_reflns_Friedel_fraction_full 0.900
_reflns_Friedel_fraction_max 0.904
_reflns_number_gt 5048
_reflns_number_total 5319
_reflns_threshold_expression 'I > 2\s(I)'
_cod_data_source_file cs1c01033_si_003.cif
_cod_data_source_block CCDC2027417
_cod_database_code 4518766
_shelx_space_group_comment
; 
The symmetry employed for this shelxl refinement is uniquely defined 
by the following loop, which should always be used as a source of 
symmetry information in preference to the above space-group names. 
They are only intended as comments. 
;
_shelx_estimated_absorpt_t_min 0.896
_shelx_estimated_absorpt_t_max 0.930
_shelxl_version_number 2013-4

loop_
_space_group_symop_operation_xyz
'x, y, z'

loop_
_atom_site_label
_atom_site_type_symbol
_atom_site_fract_x
_atom_site_fract_y
_atom_site_fract_z
_atom_site_U_iso_or_equiv
_atom_site_adp_type
_atom_site_occupancy
_atom_site_site_symmetry_order
_atom_site_calc_flag
_atom_site_refinement_flags_posn
_atom_site_refinement_flags_adp
_atom_site_refinement_flags_occupancy
_atom_site_disorder_assembly
_atom_site_disorder_group
O1 O 0.4519(4) 0.2840(3) 0.61330(16) 0.0742(6) Uani 1 1 d . . . . .
C1 C 0.6287(3) 0.6256(3) 0.74365(15) 0.0458(5) Uani 1 1 d . . . . .
C2 C 0.5484(4) 0.4758(4) 0.72107(18) 0.0536(6) Uani 1 1 d . . . . .
H2 H 0.4905 0.4070 0.7670 0.064 Uiso 1 1 calc R U . . .
C3 C 0.5447(4) 0.4119(4) 0.62929(19) 0.0573(7) Uani 1 1 d . . . . .
C4 C 0.6609(5) 0.5134(5) 0.55922(19) 0.0673(8) Uani 1 1 d . . . . .
H4A H 0.6100 0.4970 0.5019 0.081 Uiso 1 1 calc R U . . .
H4B H 0.7949 0.4689 0.5548 0.081 Uiso 1 1 calc R U . . .
C5 C 0.6536(4) 0.7088(4) 0.58124(18) 0.0612(7) Uani 1 1 d . . . . .
H5A H 0.5206 0.7544 0.5809 0.073 Uiso 1 1 calc R U . . .
H5B H 0.7322 0.7712 0.5352 0.073 Uiso 1 1 calc R U . . .
C6 C 0.7275(4) 0.7463(3) 0.67311(16) 0.0473(5) Uani 1 1 d . . . . .
C7 C 0.9488(4) 0.7231(4) 0.66451(16) 0.0525(6) Uani 1 1 d . . . . .
C8 C 1.0311(5) 0.8940(5) 0.6283(3) 0.0802(10) Uani 1 1 d . . . . .
H8A H 1.0837 0.8795 0.5667 0.096 Uiso 1 1 calc R U . . .
H8B H 1.1346 0.9296 0.6631 0.096 Uiso 1 1 calc R U . . .
C9 C 0.8670(6) 1.0316(5) 0.6343(2) 0.0749(9) Uani 1 1 d . . . . .
H9A H 0.8281 1.0615 0.5754 0.090 Uiso 1 1 calc R U . . .
H9B H 0.9058 1.1382 0.6621 0.090 Uiso 1 1 calc R U . . .
C10 C 0.6999(5) 0.9462(4) 0.6919(2) 0.0643(7) Uani 1 1 d . . . . .
H10A H 0.5748 0.9906 0.6749 0.077 Uiso 1 1 calc R U . . .
H10B H 0.7080 0.9699 0.7547 0.077 Uiso 1 1 calc R U . . .
C11 C 1.0476(5) 0.5804(6) 0.6855(2) 0.0703(9) Uani 1 1 d . . . . .
C12 C 0.6229(3) 0.6684(3) 0.84083(16) 0.0459(5) Uani 1 1 d . . . . .
C13 C 0.7755(4) 0.7377(3) 0.87881(16) 0.0463(5) Uani 1 1 d . . . . .
H13 H 0.8851 0.7685 0.8423 0.056 Uiso 1 1 calc R U . . .
C14 C 0.7720(4) 0.7643(3) 0.97228(16) 0.0470(5) Uani 1 1 d . . . . .
C15 C 0.9294(4) 0.8335(4) 1.01207(18) 0.0558(6) Uani 1 1 d . . . . .
H15 H 1.0400 0.8651 0.9765 0.067 Uiso 1 1 calc R U . . .
C16 C 0.9216(5) 0.8548(4) 1.1023(2) 0.0658(8) Uani 1 1 d . . . . .
H16 H 1.0266 0.9014 1.1275 0.079 Uiso 1 1 calc R U . . .
C17 C 0.7572(5) 0.8075(4) 1.1572(2) 0.0668(8) Uani 1 1 d . . . . .
H17 H 0.7544 0.8212 1.2187 0.080 Uiso 1 1 calc R U . . .
C18 C 0.6020(5) 0.7416(4) 1.12117(18) 0.0617(7) Uani 1 1 d . . . . .
H18 H 0.4932 0.7113 1.1583 0.074 Uiso 1 1 calc R U . . .
C19 C 0.6031(4) 0.7181(3) 1.02761(17) 0.0489(6) Uani 1 1 d . . . . .
C20 C 0.4448(4) 0.6515(4) 0.98727(19) 0.0558(6) Uani 1 1 d . . . . .
H20 H 0.3327 0.6232 1.0227 0.067 Uiso 1 1 calc R U . . .
C21 C 0.4528(4) 0.6276(4) 0.89735(18) 0.0532(6) Uani 1 1 d . . . . .
H21 H 0.3459 0.5841 0.8723 0.064 Uiso 1 1 calc R U . . .
O2 O -0.0240(3) 0.7331(3) 0.37852(15) 0.0691(6) Uani 1 1 d . . . . .
C22 C 0.2156(3) 0.3691(3) 0.25977(15) 0.0424(5) Uani 1 1 d . . . . .
C23 C 0.1234(4) 0.5256(4) 0.27676(17) 0.0493(6) Uani 1 1 d . . . . .
H23 H 0.0828 0.5908 0.2286 0.059 Uiso 1 1 calc R U . . .
C24 C 0.0822(4) 0.6007(4) 0.36623(18) 0.0525(6) Uani 1 1 d . . . . .
C25 C 0.1784(4) 0.5075(4) 0.43927(18) 0.0620(7) Uani 1 1 d . . . . .
H25A H 0.1072 0.5348 0.4963 0.074 Uiso 1 1 calc R U . . .
H25B H 0.3097 0.5481 0.4406 0.074 Uiso 1 1 calc R U . . .
C26 C 0.1845(4) 0.3101(4) 0.42470(16) 0.0571(7) Uani 1 1 d . . . . .
H26A H 0.0524 0.2697 0.4277 0.068 Uiso 1 1 calc R U . . .
H26B H 0.2487 0.2522 0.4725 0.068 Uiso 1 1 calc R U . . .
C27 C 0.2921(3) 0.2543(3) 0.33402(16) 0.0464(6) Uani 1 1 d . . . . .
C28 C 0.5107(4) 0.2686(4) 0.34004(17) 0.0518(6) Uani 1 1 d . . . . .
C29 C 0.5838(6) 0.0966(5) 0.3798(3) 0.0798(10) Uani 1 1 d . . . . .
H29A H 0.6982 0.0508 0.3442 0.096 Uiso 1 1 calc R U . . .
H29B H 0.6179 0.1151 0.4401 0.096 Uiso 1 1 calc R U . . .
C30 C 0.4210(6) -0.0321(5) 0.3803(3) 0.0787(9) Uani 1 1 d . . . . .
H30A H 0.3627 -0.0510 0.4406 0.094 Uiso 1 1 calc R U . . .
H30B H 0.4692 -0.1449 0.3558 0.094 Uiso 1 1 calc R U . . .
C31 C 0.2727(5) 0.0544(4) 0.3219(2) 0.0631(7) Uani 1 1 d . . . . .
H31A H 0.1421 0.0191 0.3414 0.076 Uiso 1 1 calc R U . . .
H31B H 0.3022 0.0219 0.2598 0.076 Uiso 1 1 calc R U . . .
C32 C 0.6142(5) 0.4063(5) 0.3159(2) 0.0699(9) Uani 1 1 d . . . . .
C33 C 0.2413(3) 0.3075(3) 0.16542(15) 0.0434(5) Uani 1 1 d . . . . .
C34 C 0.4177(4) 0.2254(4) 0.12836(17) 0.0511(6) Uani 1 1 d . . . . .
H34 H 0.5210 0.2080 0.1636 0.061 Uiso 1 1 calc R U . . .
C35 C 0.4372(4) 0.1716(3) 0.04141(18) 0.0537(6) Uani 1 1 d . . . . .
H35 H 0.5537 0.1175 0.0185 0.064 Uiso 1 1 calc R U . . .
C36 C 0.2844(4) 0.1963(3) -0.01414(16) 0.0496(6) Uani 1 1 d . . . . .
C37 C 0.3013(5) 0.1426(4) -0.1052(2) 0.0650(8) Uani 1 1 d . . . . .
H37 H 0.4161 0.0874 -0.1296 0.078 Uiso 1 1 calc R U . . .
C38 C 0.1512(6) 0.1715(5) -0.1566(2) 0.0741(9) Uani 1 1 d . . . . .
H38 H 0.1645 0.1368 -0.2160 0.089 Uiso 1 1 calc R U . . .
C39 C -0.0236(6) 0.2529(4) -0.1212(2) 0.0719(9) Uani 1 1 d . . . . .
H39 H -0.1250 0.2719 -0.1573 0.086 Uiso 1 1 calc R U . . .
C40 C -0.0462(5) 0.3046(4) -0.03404(19) 0.0583(7) Uani 1 1 d . . . . .
H40 H -0.1634 0.3573 -0.0109 0.070 Uiso 1 1 calc R U . . .
C41 C 0.1082(4) 0.2783(3) 0.02123(16) 0.0472(6) Uani 1 1 d . . . . .
C42 C 0.0904(4) 0.3312(3) 0.11195(16) 0.0452(5) Uani 1 1 d . . . . .
H42 H -0.0264 0.3834 0.1359 0.054 Uiso 1 1 calc R U . . .
H11A H 1.183(8) 0.586(6) 0.678(3) 0.098(13) Uiso 1 1 d . . . . .
H32A H 0.546(7) 0.517(6) 0.288(3) 0.092(12) Uiso 1 1 d . . . . .
H11B H 0.984(6) 0.485(6) 0.707(3) 0.083(12) Uiso 1 1 d . . . . .
H32B H 0.764(8) 0.394(6) 0.324(3) 0.102(13) Uiso 1 1 d . . . . .

loop_
_atom_site_aniso_label
_atom_site_aniso_U_11
_atom_site_aniso_U_22
_atom_site_aniso_U_33
_atom_site_aniso_U_23
_atom_site_aniso_U_13
_atom_site_aniso_U_12
O1 0.0785(14) 0.0721(14) 0.0756(14) -0.0146(10) -0.0260(11) 0.0016(11)
C1 0.0378(12) 0.0573(14) 0.0418(12) 0.0022(10) -0.0039(9) 0.0055(10)
C2 0.0471(14) 0.0639(16) 0.0501(14) 0.0003(11) -0.0077(10) 0.0001(11)
C3 0.0493(14) 0.0658(16) 0.0586(15) -0.0102(12) -0.0185(11) 0.0085(12)
C4 0.0574(16) 0.100(2) 0.0459(14) -0.0124(14) -0.0129(11) 0.0016(15)
C5 0.0516(15) 0.088(2) 0.0447(14) 0.0117(13) -0.0116(11) 0.0003(13)
C6 0.0423(13) 0.0598(14) 0.0390(12) 0.0027(9) -0.0027(9) 0.0055(10)
C7 0.0452(13) 0.0751(17) 0.0369(12) -0.0070(11) -0.0024(9) 0.0001(11)
C8 0.067(2) 0.087(2) 0.085(2) -0.0144(18) 0.0133(16) -0.0190(17)
C9 0.090(2) 0.070(2) 0.0644(18) 0.0098(15) 0.0002(16) -0.0125(16)
C10 0.0737(19) 0.0609(17) 0.0552(16) 0.0107(12) 0.0036(13) 0.0108(13)
C11 0.0453(17) 0.104(3) 0.0597(17) 0.0059(16) -0.0031(13) 0.0179(16)
C12 0.0462(13) 0.0491(13) 0.0413(12) 0.0027(10) -0.0004(9) 0.0007(10)
C13 0.0479(13) 0.0487(13) 0.0411(12) 0.0036(10) 0.0029(9) -0.0026(10)
C14 0.0546(14) 0.0421(12) 0.0438(12) 0.0031(9) -0.0020(10) -0.0004(10)
C15 0.0636(16) 0.0543(15) 0.0502(14) 0.0043(11) -0.0066(11) -0.0080(12)
C16 0.087(2) 0.0595(17) 0.0541(16) 0.0004(13) -0.0202(14) -0.0064(15)
C17 0.092(2) 0.0652(18) 0.0430(14) 0.0007(12) -0.0077(14) 0.0056(15)
C18 0.0762(19) 0.0631(17) 0.0433(14) 0.0076(12) 0.0048(12) 0.0037(14)
C19 0.0582(15) 0.0435(12) 0.0432(12) 0.0045(9) 0.0022(10) 0.0041(10)
C20 0.0505(14) 0.0629(16) 0.0517(14) 0.0056(11) 0.0102(10) -0.0064(11)
C21 0.0468(14) 0.0601(15) 0.0524(14) 0.0009(11) -0.0014(10) -0.0055(11)
O2 0.0736(13) 0.0608(12) 0.0708(13) -0.0127(10) 0.0065(10) -0.0013(10)
C22 0.0380(11) 0.0494(13) 0.0408(12) -0.0006(9) -0.0050(8) -0.0095(9)
C23 0.0488(13) 0.0554(14) 0.0442(12) 0.0011(10) -0.0048(9) -0.0068(10)
C24 0.0456(14) 0.0568(15) 0.0548(14) -0.0081(11) 0.0030(10) -0.0107(11)
C25 0.0552(16) 0.086(2) 0.0442(13) -0.0126(13) 0.0006(11) -0.0068(14)
C26 0.0502(15) 0.0793(18) 0.0413(13) 0.0091(12) -0.0005(10) -0.0094(12)
C27 0.0428(13) 0.0543(14) 0.0431(12) 0.0036(10) -0.0064(9) -0.0101(10)
C28 0.0444(14) 0.0693(16) 0.0423(12) -0.0029(11) -0.0069(9) -0.0033(11)
C29 0.080(2) 0.084(2) 0.079(2) -0.0052(17) -0.0310(17) 0.0175(17)
C30 0.095(3) 0.0686(19) 0.071(2) 0.0174(15) -0.0097(17) 0.0067(17)
C31 0.0724(18) 0.0527(15) 0.0656(17) 0.0119(12) -0.0104(13) -0.0137(13)
C32 0.0497(16) 0.103(3) 0.0590(17) 0.0060(16) -0.0084(12) -0.0238(16)
C33 0.0457(13) 0.0443(12) 0.0406(12) 0.0022(9) -0.0043(9) -0.0050(9)
C34 0.0488(14) 0.0543(14) 0.0501(14) -0.0005(11) -0.0059(10) 0.0014(10)
C35 0.0520(15) 0.0520(15) 0.0556(15) -0.0030(11) 0.0019(11) 0.0008(11)
C36 0.0623(16) 0.0442(12) 0.0419(12) 0.0008(10) 0.0003(10) -0.0088(11)
C37 0.086(2) 0.0577(17) 0.0497(15) -0.0052(12) 0.0056(14) -0.0096(14)
C38 0.107(3) 0.076(2) 0.0412(14) -0.0014(14) -0.0107(15) -0.0174(19)
C39 0.095(2) 0.072(2) 0.0526(16) 0.0047(14) -0.0271(16) -0.0101(17)
C40 0.0701(18) 0.0569(15) 0.0500(15) 0.0034(11) -0.0160(12) -0.0057(12)
C41 0.0553(15) 0.0437(12) 0.0437(13) 0.0039(10) -0.0078(10) -0.0086(10)
C42 0.0444(13) 0.0479(13) 0.0435(12) -0.0003(10) -0.0042(9) -0.0025(9)

loop_
_atom_type_symbol
_atom_type_description
_atom_type_scat_dispersion_real
_atom_type_scat_dispersion_imag
_atom_type_scat_source
C C 0.0181 0.0091 'International Tables Vol C Tables 4.2.6.8 and 6.1.1.4'
H H 0.0000 0.0000 'International Tables Vol C Tables 4.2.6.8 and 6.1.1.4'
O O 0.0492 0.0322 'International Tables Vol C Tables 4.2.6.8 and 6.1.1.4'

loop_
_geom_angle_atom_site_label_1
_geom_angle_atom_site_label_2
_geom_angle_atom_site_label_3
_geom_angle
_geom_angle_site_symmetry_1
_geom_angle_site_symmetry_3
_geom_angle_publ_flag
C2 C1 C12 117.8(2) . . ?
C2 C1 C6 121.3(2) . . ?
C12 C1 C6 120.9(2) . . ?
C1 C2 C3 125.0(2) . . ?
C1 C2 H2 117.5 . . ?
C3 C2 H2 117.5 . . ?
O1 C3 C2 121.0(3) . . ?
O1 C3 C4 123.4(3) . . ?
C2 C3 C4 115.6(2) . . ?
C3 C4 C5 110.8(2) . . ?
C3 C4 H4A 109.5 . . ?
C5 C4 H4A 109.5 . . ?
C3 C4 H4B 109.5 . . ?
C5 C4 H4B 109.5 . . ?
H4A C4 H4B 108.1 . . ?
C4 C5 C6 112.8(2) . . ?
C4 C5 H5A 109.0 . . ?
C6 C5 H5A 109.0 . . ?
C4 C5 H5B 109.0 . . ?
C6 C5 H5B 109.0 . . ?
H5A C5 H5B 107.8 . . ?
C1 C6 C7 113.2(2) . . ?
C1 C6 C10 115.3(2) . . ?
C7 C6 C10 101.5(2) . . ?
C1 C6 C5 109.5(2) . . ?
C7 C6 C5 108.3(2) . . ?
C10 C6 C5 108.6(2) . . ?
C11 C7 C8 126.7(3) . . ?
C11 C7 C6 125.6(3) . . ?
C8 C7 C6 107.7(3) . . ?
C7 C8 C9 107.3(3) . . ?
C7 C8 H8A 110.3 . . ?
C9 C8 H8A 110.3 . . ?
C7 C8 H8B 110.3 . . ?
C9 C8 H8B 110.3 . . ?
H8A C8 H8B 108.5 . . ?
C8 C9 C10 105.2(3) . . ?
C8 C9 H9A 110.7 . . ?
C10 C9 H9A 110.7 . . ?
C8 C9 H9B 110.7 . . ?
C10 C9 H9B 110.7 . . ?
H9A C9 H9B 108.8 . . ?
C9 C10 C6 104.7(2) . . ?
C9 C10 H10A 110.8 . . ?
C6 C10 H10A 110.8 . . ?
C9 C10 H10B 110.8 . . ?
C6 C10 H10B 110.8 . . ?
H10A C10 H10B 108.9 . . ?
C7 C11 H11A 116(3) . . ?
C7 C11 H11B 120(3) . . ?
H11A C11 H11B 124(4) . . ?
C13 C12 C21 118.3(2) . . ?
C13 C12 C1 123.2(2) . . ?
C21 C12 C1 118.4(2) . . ?
C12 C13 C14 122.0(2) . . ?
C12 C13 H13 119.0 . . ?
C14 C13 H13 119.0 . . ?
C15 C14 C13 122.4(2) . . ?
C15 C14 C19 119.0(2) . . ?
C13 C14 C19 118.6(2) . . ?
C16 C15 C14 120.7(3) . . ?
C16 C15 H15 119.7 . . ?
C14 C15 H15 119.7 . . ?
C15 C16 C17 120.7(3) . . ?
C15 C16 H16 119.7 . . ?
C17 C16 H16 119.7 . . ?
C18 C17 C16 120.3(3) . . ?
C18 C17 H17 119.9 . . ?
C16 C17 H17 119.9 . . ?
C17 C18 C19 121.0(3) . . ?
C17 C18 H18 119.5 . . ?
C19 C18 H18 119.5 . . ?
C20 C19 C18 122.9(2) . . ?
C20 C19 C14 118.7(2) . . ?
C18 C19 C14 118.4(2) . . ?
C21 C20 C19 121.2(2) . . ?
C21 C20 H20 119.4 . . ?
C19 C20 H20 119.4 . . ?
C20 C21 C12 121.0(2) . . ?
C20 C21 H21 119.5 . . ?
C12 C21 H21 119.5 . . ?
C23 C22 C33 118.2(2) . . ?
C23 C22 C27 121.7(2) . . ?
C33 C22 C27 120.1(2) . . ?
C22 C23 C24 124.4(2) . . ?
C22 C23 H23 117.8 . . ?
C24 C23 H23 117.8 . . ?
O2 C24 C23 121.0(3) . . ?
O2 C24 C25 123.1(3) . . ?
C23 C24 C25 115.9(2) . . ?
C24 C25 C26 110.2(2) . . ?
C24 C25 H25A 109.6 . . ?
C26 C25 H25A 109.6 . . ?
C24 C25 H25B 109.6 . . ?
C26 C25 H25B 109.6 . . ?
H25A C25 H25B 108.1 . . ?
C25 C26 C27 113.3(2) . . ?
C25 C26 H26A 108.9 . . ?
C27 C26 H26A 108.9 . . ?
C25 C26 H26B 108.9 . . ?
C27 C26 H26B 108.9 . . ?
H26A C26 H26B 107.7 . . ?
C22 C27 C28 113.0(2) . . ?
C22 C27 C31 114.6(2) . . ?
C28 C27 C31 102.1(2) . . ?
C22 C27 C26 109.2(2) . . ?
C28 C27 C26 108.6(2) . . ?
C31 C27 C26 109.1(2) . . ?
C32 C28 C29 126.9(3) . . ?
C32 C28 C27 125.9(3) . . ?
C29 C28 C27 107.3(2) . . ?
C30 C29 C28 107.1(3) . . ?
C30 C29 H29A 110.3 . . ?
C28 C29 H29A 110.3 . . ?
C30 C29 H29B 110.3 . . ?
C28 C29 H29B 110.3 . . ?
H29A C29 H29B 108.5 . . ?
C29 C30 C31 105.3(3) . . ?
C29 C30 H30A 110.7 . . ?
C31 C30 H30A 110.7 . . ?
C29 C30 H30B 110.7 . . ?
C31 C30 H30B 110.7 . . ?
H30A C30 H30B 108.8 . . ?
C30 C31 C27 104.8(2) . . ?
C30 C31 H31A 110.8 . . ?
C27 C31 H31A 110.8 . . ?
C30 C31 H31B 110.8 . . ?
C27 C31 H31B 110.8 . . ?
H31A C31 H31B 108.9 . . ?
C28 C32 H32A 119(2) . . ?
C28 C32 H32B 116(3) . . ?
H32A C32 H32B 125(4) . . ?
C42 C33 C34 118.5(2) . . ?
C42 C33 C22 119.5(2) . . ?
C34 C33 C22 122.0(2) . . ?
C35 C34 C33 120.6(2) . . ?
C35 C34 H34 119.7 . . ?
C33 C34 H34 119.7 . . ?
C34 C35 C36 121.4(2) . . ?
C34 C35 H35 119.3 . . ?
C36 C35 H35 119.3 . . ?
C35 C36 C41 118.9(2) . . ?
C35 C36 C37 122.5(3) . . ?
C41 C36 C37 118.5(3) . . ?
C38 C37 C36 120.5(3) . . ?
C38 C37 H37 119.8 . . ?
C36 C37 H37 119.8 . . ?
C37 C38 C39 120.8(3) . . ?
C37 C38 H38 119.6 . . ?
C39 C38 H38 119.6 . . ?
C40 C39 C38 120.5(3) . . ?
C40 C39 H39 119.7 . . ?
C38 C39 H39 119.7 . . ?
C39 C40 C41 120.2(3) . . ?
C39 C40 H40 119.9 . . ?
C41 C40 H40 119.9 . . ?
C36 C41 C40 119.5(2) . . ?
C36 C41 C42 118.7(2) . . ?
C40 C41 C42 121.8(2) . . ?
C33 C42 C41 121.8(2) . . ?
C33 C42 H42 119.1 . . ?
C41 C42 H42 119.1 . . ?

loop_
_geom_bond_atom_site_label_1
_geom_bond_atom_site_label_2
_geom_bond_distance
_geom_bond_site_symmetry_2
_geom_bond_publ_flag
O1 C3 1.218(4) . ?
C1 C2 1.341(4) . ?
C1 C12 1.497(3) . ?
C1 C6 1.523(3) . ?
C2 C3 1.470(4) . ?
C2 H2 0.9300 . ?
C3 C4 1.490(5) . ?
C4 C5 1.518(5) . ?
C4 H4A 0.9700 . ?
C4 H4B 0.9700 . ?
C5 C6 1.547(4) . ?
C5 H5A 0.9700 . ?
C5 H5B 0.9700 . ?
C6 C7 1.526(4) . ?
C6 C10 1.544(4) . ?
C7 C11 1.307(5) . ?
C7 C8 1.509(5) . ?
C8 C9 1.508(6) . ?
C8 H8A 0.9700 . ?
C8 H8B 0.9700 . ?
C9 C10 1.538(5) . ?
C9 H9A 0.9700 . ?
C9 H9B 0.9700 . ?
C10 H10A 0.9700 . ?
C10 H10B 0.9700 . ?
C11 H11A 0.93(5) . ?
C11 H11B 0.90(5) . ?
C12 C13 1.366(4) . ?
C12 C21 1.429(3) . ?
C13 C14 1.420(3) . ?
C13 H13 0.9300 . ?
C14 C15 1.406(4) . ?
C14 C19 1.424(3) . ?
C15 C16 1.364(4) . ?
C15 H15 0.9300 . ?
C16 C17 1.398(5) . ?
C16 H16 0.9300 . ?
C17 C18 1.357(5) . ?
C17 H17 0.9300 . ?
C18 C19 1.419(4) . ?
C18 H18 0.9300 . ?
C19 C20 1.408(4) . ?
C20 C21 1.362(4) . ?
C20 H20 0.9300 . ?
C21 H21 0.9300 . ?
O2 C24 1.226(4) . ?
C22 C23 1.341(4) . ?
C22 C33 1.492(3) . ?
C22 C27 1.526(3) . ?
C23 C24 1.467(4) . ?
C23 H23 0.9300 . ?
C24 C25 1.491(4) . ?
C25 C26 1.511(4) . ?
C25 H25A 0.9700 . ?
C25 H25B 0.9700 . ?
C26 C27 1.549(4) . ?
C26 H26A 0.9700 . ?
C26 H26B 0.9700 . ?
C27 C28 1.529(3) . ?
C27 C31 1.538(4) . ?
C28 C32 1.315(4) . ?
C28 C29 1.516(5) . ?
C29 C30 1.514(6) . ?
C29 H29A 0.9700 . ?
C29 H29B 0.9700 . ?
C30 C31 1.531(5) . ?
C30 H30A 0.9700 . ?
C30 H30B 0.9700 . ?
C31 H31A 0.9700 . ?
C31 H31B 0.9700 . ?
C32 H32A 1.05(5) . ?
C32 H32B 1.05(5) . ?
C33 C42 1.377(3) . ?
C33 C34 1.419(4) . ?
C34 C35 1.367(4) . ?
C34 H34 0.9300 . ?
C35 C36 1.408(4) . ?
C35 H35 0.9300 . ?
C36 C41 1.410(4) . ?
C36 C37 1.427(4) . ?
C37 C38 1.357(5) . ?
C37 H37 0.9300 . ?
C38 C39 1.400(6) . ?
C38 H38 0.9300 . ?
C39 C40 1.366(4) . ?
C39 H39 0.9300 . ?
C40 C41 1.416(4) . ?
C40 H40 0.9300 . ?
C41 C42 1.419(3) . ?
C42 H42 0.9300 . ?

loop_
_geom_torsion_atom_site_label_1
_geom_torsion_atom_site_label_2
_geom_torsion_atom_site_label_3
_geom_torsion_atom_site_label_4
_geom_torsion
_geom_torsion_site_symmetry_1
_geom_torsion_site_symmetry_2
_geom_torsion_site_symmetry_3
_geom_torsion_site_symmetry_4
_geom_torsion_publ_flag
C12 C1 C2 C3 -178.7(2) . . . . ?
C6 C1 C2 C3 -0.3(4) . . . . ?
C1 C2 C3 O1 -172.4(3) . . . . ?
C1 C2 C3 C4 7.6(4) . . . . ?
O1 C3 C4 C5 144.6(3) . . . . ?
C2 C3 C4 C5 -35.5(3) . . . . ?
C3 C4 C5 C6 57.7(3) . . . . ?
C2 C1 C6 C7 -100.1(3) . . . . ?
C12 C1 C6 C7 78.2(3) . . . . ?
C2 C1 C6 C10 143.6(3) . . . . ?
C12 C1 C6 C10 -38.1(3) . . . . ?
C2 C1 C6 C5 20.8(3) . . . . ?
C12 C1 C6 C5 -160.8(2) . . . . ?
C4 C5 C6 C1 -49.3(3) . . . . ?
C4 C5 C6 C7 74.6(3) . . . . ?
C4 C5 C6 C10 -175.9(2) . . . . ?
C1 C6 C7 C11 25.2(4) . . . . ?
C10 C6 C7 C11 149.3(3) . . . . ?
C5 C6 C7 C11 -96.4(3) . . . . ?
C1 C6 C7 C8 -154.5(2) . . . . ?
C10 C6 C7 C8 -30.3(3) . . . . ?
C5 C6 C7 C8 83.9(3) . . . . ?
C11 C7 C8 C9 -167.3(3) . . . . ?
C6 C7 C8 C9 12.4(3) . . . . ?
C7 C8 C9 C10 11.1(4) . . . . ?
C8 C9 C10 C6 -30.2(4) . . . . ?
C1 C6 C10 C9 159.6(2) . . . . ?
C7 C6 C10 C9 36.8(3) . . . . ?
C5 C6 C10 C9 -77.2(3) . . . . ?
C2 C1 C12 C13 139.4(3) . . . . ?
C6 C1 C12 C13 -39.0(3) . . . . ?
C2 C1 C12 C21 -37.8(3) . . . . ?
C6 C1 C12 C21 143.8(2) . . . . ?
C21 C12 C13 C14 2.2(4) . . . . ?
C1 C12 C13 C14 -175.0(2) . . . . ?
C12 C13 C14 C15 179.2(3) . . . . ?
C12 C13 C14 C19 -0.5(3) . . . . ?
C13 C14 C15 C16 -179.1(3) . . . . ?
C19 C14 C15 C16 0.6(4) . . . . ?
C14 C15 C16 C17 0.3(4) . . . . ?
C15 C16 C17 C18 -0.8(5) . . . . ?
C16 C17 C18 C19 0.4(5) . . . . ?
C17 C18 C19 C20 -179.5(3) . . . . ?
C17 C18 C19 C14 0.5(4) . . . . ?
C15 C14 C19 C20 179.0(3) . . . . ?
C13 C14 C19 C20 -1.3(3) . . . . ?
C15 C14 C19 C18 -1.0(3) . . . . ?
C13 C14 C19 C18 178.7(2) . . . . ?
C18 C19 C20 C21 -178.7(3) . . . . ?
C14 C19 C20 C21 1.3(4) . . . . ?
C19 C20 C21 C12 0.4(4) . . . . ?
C13 C12 C21 C20 -2.2(4) . . . . ?
C1 C12 C21 C20 175.1(2) . . . . ?
C33 C22 C23 C24 178.0(2) . . . . ?
C27 C22 C23 C24 -1.5(4) . . . . ?
C22 C23 C24 O2 -170.6(3) . . . . ?
C22 C23 C24 C25 10.0(3) . . . . ?
O2 C24 C25 C26 143.4(3) . . . . ?
C23 C24 C25 C26 -37.3(3) . . . . ?
C24 C25 C26 C27 58.1(3) . . . . ?
C23 C22 C27 C28 -100.6(3) . . . . ?
C33 C22 C27 C28 79.9(3) . . . . ?
C23 C22 C27 C31 142.9(2) . . . . ?
C33 C22 C27 C31 -36.6(3) . . . . ?
C23 C22 C27 C26 20.3(3) . . . . ?
C33 C22 C27 C26 -159.2(2) . . . . ?
C25 C26 C27 C22 -48.6(3) . . . . ?
C25 C26 C27 C28 75.0(3) . . . . ?
C25 C26 C27 C31 -174.5(2) . . . . ?
C22 C27 C28 C32 27.7(4) . . . . ?
C31 C27 C28 C32 151.3(3) . . . . ?
C26 C27 C28 C32 -93.6(3) . . . . ?
C22 C27 C28 C29 -153.0(2) . . . . ?
C31 C27 C28 C29 -29.4(3) . . . . ?
C26 C27 C28 C29 85.7(3) . . . . ?
C32 C28 C29 C30 -169.7(3) . . . . ?
C27 C28 C29 C30 11.0(4) . . . . ?
C28 C29 C30 C31 12.2(4) . . . . ?
C29 C30 C31 C27 -30.7(4) . . . . ?
C22 C27 C31 C30 159.3(2) . . . . ?
C28 C27 C31 C30 36.7(3) . . . . ?
C26 C27 C31 C30 -78.0(3) . . . . ?
C23 C22 C33 C42 -41.4(3) . . . . ?
C27 C22 C33 C42 138.2(2) . . . . ?
C23 C22 C33 C34 138.3(2) . . . . ?
C27 C22 C33 C34 -42.1(3) . . . . ?
C42 C33 C34 C35 0.2(4) . . . . ?
C22 C33 C34 C35 -179.5(2) . . . . ?
C33 C34 C35 C36 0.3(4) . . . . ?
C34 C35 C36 C41 -0.1(4) . . . . ?
C34 C35 C36 C37 179.5(2) . . . . ?
C35 C36 C37 C38 -179.0(3) . . . . ?
C41 C36 C37 C38 0.6(4) . . . . ?
C36 C37 C38 C39 -0.6(5) . . . . ?
C37 C38 C39 C40 -0.1(5) . . . . ?
C38 C39 C40 C41 0.8(4) . . . . ?
C35 C36 C41 C40 179.7(3) . . . . ?
C37 C36 C41 C40 0.1(3) . . . . ?
C35 C36 C41 C42 -0.7(3) . . . . ?
C37 C36 C41 C42 179.7(2) . . . . ?
C39 C40 C41 C36 -0.8(4) . . . . ?
C39 C40 C41 C42 179.6(3) . . . . ?
C34 C33 C42 C41 -1.0(3) . . . . ?
C22 C33 C42 C41 178.8(2) . . . . ?
C36 C41 C42 C33 1.2(3) . . . . ?
C40 C41 C42 C33 -179.2(2) . . . . ?
